data_7240085
loop_
_publ_author_name
'Li, Qipeng'
'Qian, Jinjie'
'Zhou, Jie'
'Du, Lin'
'Zhao, Qi-Hua'

_publ_section_title
;
 Highly chemical and thermally stable lanthanide coordination polymers for
 luminescent probe and white light emitting diodes
;
_journal_name_full CrystEngComm
_journal_paper_doi 10.1039/D0CE00228C
_journal_year 2020
_chemical_formula_moiety '0.5(C72 H64 Eu2 N8 O32)'
_chemical_formula_sum 'C36 H32 Eu N4 O16'
_chemical_formula_weight 928.61
_space_group_crystal_system monoclinic
_space_group_IT_number 15
_space_group_name_Hall '-C 2yc'
_space_group_name_H-M_alt 'C 1 2/c 1'
_atom_sites_solution_hydrogens mixed
_audit_creation_date 2020-02-26
_audit_creation_method
;
Olex2 1.2-beta
(compiled 2018.05.29 svn.r3508 for OlexSys, GUI svn.r5506)
;
_audit_update_record
;
2020-03-01 deposited with the CCDC.	2020-03-06 downloaded from the CCDC.
;
_cell_angle_alpha 90
_cell_angle_beta 96.095(4)
_cell_angle_gamma 90
_cell_formula_units_Z 4
_cell_length_a 13.874(3)
_cell_length_b 15.916(4)
_cell_length_c 15.760(4)
_cell_measurement_reflns_used 5047
_cell_measurement_temperature 173(2)
_cell_measurement_theta_max 27.4934
_cell_measurement_theta_min 2.2571
_cell_volume 3460.4(14)
_computing_cell_refinement 'Saint+ ver. V8.34A (Bruker AXS)'
_computing_data_collection 'Saint+ ver. V8.34A (Bruker AXS)'
_computing_data_reduction 'Saint+ ver. V8.34A (Bruker AXS)'
_computing_molecular_graphics 'Olex2 (Dolomanov et al., 2009)'
_computing_publication_material 'Olex2 (Dolomanov et al., 2009)'
_computing_structure_refinement 'ShelXL (Sheldrick, 2015)'
_computing_structure_solution 'Olex2 (Dolomanov et al., 2009)'
_diffrn_ambient_temperature 173.15
_diffrn_measured_fraction_theta_full 0.952
_diffrn_measured_fraction_theta_max 0.952
_diffrn_measurement_device_type 'Bruker P4'
_diffrn_measurement_method '\w scans'
_diffrn_radiation_monochromator graphite
_diffrn_radiation_type MoK\a
_diffrn_radiation_wavelength 0.71073
_diffrn_reflns_av_R_equivalents 0.0157
_diffrn_reflns_av_unetI/netI 0.0145
_diffrn_reflns_Laue_measured_fraction_full 0.952
_diffrn_reflns_Laue_measured_fraction_max 0.952
_diffrn_reflns_limit_h_max 14
_diffrn_reflns_limit_h_min -16
_diffrn_reflns_limit_k_max 18
_diffrn_reflns_limit_k_min -18
_diffrn_reflns_limit_l_max 18
_diffrn_reflns_limit_l_min -18
_diffrn_reflns_number 10616
_diffrn_reflns_point_group_measured_fraction_full 0.952
_diffrn_reflns_point_group_measured_fraction_max 0.952
_diffrn_reflns_theta_full 24.996
_diffrn_reflns_theta_max 24.996
_diffrn_reflns_theta_min 2.258
_exptl_absorpt_coefficient_mu 1.899
_exptl_absorpt_correction_T_max 1.0000
_exptl_absorpt_correction_T_min 0.8933
_exptl_absorpt_correction_type multi-scan
_exptl_absorpt_process_details SADABS
_exptl_crystal_colour White
_exptl_crystal_density_diffrn 1.782
_exptl_crystal_description Prism
_exptl_crystal_F_000 1868
_exptl_crystal_preparation Luminescent
_exptl_crystal_size_max 0.25
_exptl_crystal_size_mid 0.25
_exptl_crystal_size_min 0.25
_refine_diff_density_max 0.966
_refine_diff_density_min -0.523
_refine_diff_density_rms 0.068
_refine_ls_extinction_method none
_refine_ls_goodness_of_fit_ref 1.116
_refine_ls_hydrogen_treatment constr
_refine_ls_matrix_type full
_refine_ls_number_parameters 258
_refine_ls_number_reflns 2915
_refine_ls_number_restraints 1
_refine_ls_restrained_S_all 1.119
_refine_ls_R_factor_all 0.0208
_refine_ls_R_factor_gt 0.0201
_refine_ls_shift/su_max 0.000
_refine_ls_shift/su_mean 0.000
_refine_ls_structure_factor_coef Fsqd
_refine_ls_weighting_details 'w=1/[\s^2^(Fo^2^)+(0.0273P)^2^+6.1667P] where P=(Fo^2^+2Fc^2^)/3'
_refine_ls_weighting_scheme calc
_refine_ls_wR_factor_gt 0.0501
_refine_ls_wR_factor_ref 0.0506
_reflns_Friedel_coverage 0.000
_reflns_number_gt 2833
_reflns_number_total 2915
_reflns_threshold_expression 'I > 2\s(I)'
_cod_data_source_file d0ce00228c2.cif
_cod_data_source_block 2
_cod_depositor_comments
;
The following automatic conversions were performed:

data item '_exptl_absorpt_correction_type' value 'Multi-scan' was
changed to 'multi-scan' in accordance with the
/home/data/users/saulius/crontab/automatic-downloads/rss-feeds/RSC/lib/dictionaries/cif_core.dic
dictionary named 'cif_core.dic' version 2.4.2 last updated on
2011-04-26.

Automatic conversion script
Id: cif_fix_values 7556 2019-12-06 15:28:31Z antanas 
;
_cod_database_code 7240085
_shelx_shelxl_version_number 2018/3
_shelx_space_group_comment
;
The symmetry employed for this shelxl refinement is uniquely defined
by the following loop, which should always be used as a source of
symmetry information in preference to the above space-group names.
They are only intended as comments.
;
_olex2_refinement_description
;
1. Fixed Uiso
 At 1.2 times of:
  All C(H) groups, All N(H) groups
 At 1.5 times of:
  All C(H,H,H) groups, All O(H) groups
2. Restrained distances
 C8-C7
 1.48 with sigma of 0.01
3. Others
 Fixed Sof: H2(0.5)
4.a Riding coordinates:
 O3(H3), C13(H13A,H13B,H13C), C6(H6A,H6B,H6C)
4.b Me refined with riding coordinates:
 C4(H4A,H4B,H4C), C15(H15A,H15B,H15C)
4.c Aromatic/amide H refined with riding coordinates:
 N1(H1), N2(H2), C18(H18), C9(H9)
;
_olex2_submission_special_instructions 'No special instructions were received'

loop_
_space_group_symop_operation_xyz
'x, y, z'
'-x, y, -z+1/2'
'x+1/2, y+1/2, z'
'-x+1/2, y+1/2, -z+1/2'
'-x, -y, -z'
'x, -y, z-1/2'
'-x+1/2, -y+1/2, -z'
'x+1/2, -y+1/2, z-1/2'

loop_
_atom_site_label
_atom_site_type_symbol
_atom_site_fract_x
_atom_site_fract_y
_atom_site_fract_z
_atom_site_U_iso_or_equiv
_atom_site_adp_type
_atom_site_occupancy
_atom_site_site_symmetry_order
_atom_site_calc_flag
_atom_site_refinement_flags_posn
_atom_site_refinement_flags_adp
_atom_site_refinement_flags_occupancy
_atom_site_disorder_assembly
_atom_site_disorder_group
Eu1 Eu 0.500000 0.07908(2) 0.250000 0.01492(7) Uani 1 2 d S T P . .
O1 O 0.55244(13) 0.18728(11) 0.16633(11) 0.0235(4) Uani 1 1 d . . . . .
O2 O 0.51167(14) 0.25700(13) 0.04563(12) 0.0338(5) Uani 1 1 d . . . . .
O4 O 0.94978(17) 0.03049(15) 0.13350(14) 0.0489(6) Uani 1 1 d . . . . .
O3 O 0.92228(14) 0.14792(13) 0.20337(13) 0.0357(5) Uani 1 1 d . . . A -1
H3 H 0.999749 0.137493 0.249914 0.054 Uiso 0.5 1 d RS T P A -1
O6 O 0.39159(14) -0.01825(12) 0.29875(11) 0.0307(4) Uani 1 1 d . . . . .
O5 O 0.26639(17) -0.07369(17) 0.21944(13) 0.0472(6) Uani 1 1 d . . . . .
O8 O 0.43004(13) -0.03954(12) 0.60345(11) 0.0260(4) Uani 1 1 d . . . . .
O7 O 0.34569(13) -0.12992(12) 0.67170(11) 0.0284(4) Uani 1 1 d . . . . .
N1 N 0.72973(15) 0.11313(13) -0.05523(13) 0.0194(4) Uani 1 1 d . . . . .
H1 H 0.728350 0.099674 -0.109499 0.023 Uiso 1 1 calc R . . . .
N2 N 0.15763(15) -0.15845(13) 0.44293(13) 0.0195(4) Uani 1 1 d . . . . .
H2 H 0.102133 -0.185499 0.441129 0.023 Uiso 0.5 1 calc R . . . .
C18 C 0.32625(17) -0.07549(14) 0.44773(15) 0.0161(5) Uani 1 1 d . . . . .
H18 H 0.385598 -0.045411 0.449766 0.019 Uiso 1 1 calc R . . . .
C17 C 0.36043(18) -0.09004(15) 0.60579(16) 0.0191(5) Uani 1 1 d . . . . .
C11 C 0.27354(18) -0.08879(14) 0.36901(16) 0.0175(5) Uani 1 1 d . . . . .
C1 C 0.56365(17) 0.20779(15) 0.09118(15) 0.0179(5) Uani 1 1 d . . . . .
C10 C 0.31309(18) -0.05783(16) 0.28854(16) 0.0210(5) Uani 1 1 d . . . . .
C12 C 0.18598(18) -0.13247(15) 0.36773(15) 0.0195(5) Uani 1 1 d . . . . .
C5 C 0.81191(18) 0.09489(15) -0.00437(16) 0.0197(5) Uani 1 1 d . . . . .
C16 C 0.29574(17) -0.10437(15) 0.52370(15) 0.0172(5) Uani 1 1 d . . . . .
C9 C 0.73380(18) 0.15143(15) 0.11044(15) 0.0197(5) Uani 1 1 d . . . . .
H9 H 0.734561 0.164451 0.169331 0.024 Uiso 1 1 calc R . . . .
C4 C 0.56845(19) 0.16315(18) -0.09959(16) 0.0267(6) Uani 1 1 d . . . . .
H4A H 0.514022 0.190140 -0.075459 0.040 Uiso 1 1 calc R . . . .
H4B H 0.590481 0.199157 -0.144133 0.040 Uiso 1 1 calc R . . . .
H4C H 0.547531 0.108789 -0.124299 0.040 Uiso 1 1 calc R . . . .
C3 C 0.65000(18) 0.14992(15) -0.03055(15) 0.0181(5) Uani 1 1 d . . . . .
C2 C 0.65054(17) 0.16947(14) 0.05548(15) 0.0175(5) Uani 1 1 d . . . . .
C14 C 0.20736(18) -0.14644(15) 0.52110(15) 0.0184(5) Uani 1 1 d . . . . .
C7 C 0.81542(17) 0.11511(15) 0.08185(16) 0.0191(5) Uani 1 1 d D . . . .
C8 C 0.90417(18) 0.09413(16) 0.14368(16) 0.0227(6) Uani 1 1 d D . . . .
C13 C 0.1176(2) -0.1541(2) 0.29134(17) 0.0332(7) Uani 1 1 d . . . . .
H13A H 0.150669 -0.186088 0.248975 0.050 Uiso 1 1 d R . . . .
H13B H 0.065238 -0.188178 0.309655 0.050 Uiso 1 1 d R . . . .
H13C H 0.091908 -0.102088 0.265155 0.050 Uiso 1 1 d R . . . .
C15 C 0.1592(2) -0.17745(19) 0.59546(17) 0.0289(6) Uani 1 1 d . . . . .
H15A H 0.200798 -0.165798 0.648371 0.043 Uiso 1 1 calc R . . . .
H15B H 0.096906 -0.148765 0.596888 0.043 Uiso 1 1 calc R . . . .
H15C H 0.148347 -0.238130 0.589923 0.043 Uiso 1 1 calc R . . . .
C6 C 0.8910(2) 0.05520(19) -0.04768(18) 0.0305(6) Uani 1 1 d . . . . .
H6A H 0.869486 0.047953 -0.108511 0.046 Uiso 1 1 d R . . . .
H6B H 0.906856 0.000263 -0.021821 0.046 Uiso 1 1 d R . . . .
H6C H 0.948566 0.091253 -0.041061 0.046 Uiso 1 1 d R . . . .

loop_
_atom_site_aniso_label
_atom_site_aniso_U_11
_atom_site_aniso_U_22
_atom_site_aniso_U_33
_atom_site_aniso_U_23
_atom_site_aniso_U_13
_atom_site_aniso_U_12
Eu1 0.01227(10) 0.02284(10) 0.00934(10) 0.000 -0.00035(6) 0.000
O1 0.0245(10) 0.0282(9) 0.0185(9) 0.0037(7) 0.0059(7) 0.0003(7)
O2 0.0286(10) 0.0484(12) 0.0251(10) 0.0099(9) 0.0063(8) 0.0221(9)
O4 0.0431(13) 0.0608(15) 0.0390(12) -0.0121(11) -0.0138(10) 0.0322(12)
O3 0.0334(12) 0.0377(11) 0.0322(11) -0.0089(9) -0.0153(9) 0.0077(9)
O6 0.0249(10) 0.0432(11) 0.0232(10) 0.0072(8) -0.0008(8) -0.0163(9)
O5 0.0346(12) 0.0936(19) 0.0134(10) -0.0084(10) 0.0029(9) -0.0261(12)
O8 0.0253(10) 0.0314(10) 0.0190(9) 0.0053(7) -0.0084(8) -0.0118(8)
O7 0.0216(10) 0.0444(11) 0.0179(9) 0.0079(8) -0.0032(7) -0.0113(8)
N1 0.0186(11) 0.0249(10) 0.0145(10) -0.0025(8) 0.0007(8) 0.0016(9)
N2 0.0148(10) 0.0257(11) 0.0175(10) 0.0000(8) -0.0008(8) -0.0053(8)
C18 0.0122(11) 0.0185(11) 0.0173(12) -0.0007(9) 0.0001(10) -0.0022(9)
C17 0.0158(12) 0.0251(13) 0.0154(12) -0.0004(10) -0.0029(10) 0.0014(10)
C11 0.0147(12) 0.0213(12) 0.0159(12) -0.0014(9) -0.0004(10) -0.0017(9)
C1 0.0148(12) 0.0214(12) 0.0173(12) 0.0006(10) 0.0007(10) -0.0009(9)
C10 0.0162(12) 0.0302(13) 0.0163(12) -0.0014(10) 0.0006(10) -0.0020(10)
C12 0.0174(12) 0.0221(12) 0.0184(12) -0.0010(10) -0.0011(10) -0.0012(10)
C5 0.0164(12) 0.0218(12) 0.0207(13) 0.0005(10) 0.0008(10) -0.0003(9)
C16 0.0144(12) 0.0194(11) 0.0171(12) -0.0012(9) -0.0019(10) 0.0002(9)
C9 0.0203(13) 0.0237(12) 0.0147(12) -0.0001(9) -0.0007(10) 0.0011(10)
C4 0.0226(14) 0.0361(15) 0.0197(13) -0.0017(11) -0.0056(11) 0.0060(11)
C3 0.0176(12) 0.0197(12) 0.0165(12) 0.0016(9) -0.0005(10) -0.0010(9)
C2 0.0160(12) 0.0178(11) 0.0187(12) 0.0021(9) 0.0013(10) 0.0004(9)
C14 0.0168(12) 0.0209(12) 0.0169(12) -0.0004(9) -0.0009(10) 0.0005(9)
C7 0.0150(12) 0.0207(12) 0.0210(13) 0.0018(10) -0.0004(10) 0.0011(10)
C8 0.0141(12) 0.0338(14) 0.0200(13) 0.0028(11) 0.0003(11) 0.0039(11)
C13 0.0278(15) 0.0474(17) 0.0221(14) 0.0013(12) -0.0079(12) -0.0199(13)
C15 0.0209(14) 0.0423(16) 0.0236(14) 0.0034(12) 0.0026(11) -0.0083(12)
C6 0.0225(14) 0.0429(16) 0.0265(15) -0.0071(12) 0.0044(12) 0.0082(12)

loop_
_atom_type_symbol
_atom_type_description
_atom_type_scat_dispersion_real
_atom_type_scat_dispersion_imag
_atom_type_scat_source
C C 0.0033 0.0016 'International Tables Vol C Tables 4.2.6.8 and 6.1.1.4'
H H 0.0000 0.0000 'International Tables Vol C Tables 4.2.6.8 and 6.1.1.4'
Eu Eu -0.1578 3.6682 'International Tables Vol C Tables 4.2.6.8 and 6.1.1.4'
N N 0.0061 0.0033 'International Tables Vol C Tables 4.2.6.8 and 6.1.1.4'
O O 0.0106 0.0060 'International Tables Vol C Tables 4.2.6.8 and 6.1.1.4'

loop_
_geom_angle_atom_site_label_1
_geom_angle_atom_site_label_2
_geom_angle_atom_site_label_3
_geom_angle
_geom_angle_site_symmetry_1
_geom_angle_site_symmetry_3
_geom_angle_publ_flag
O1 Eu1 O1 84.79(9) 2_655 . ?
O1 Eu1 O6 93.05(7) . 2_655 ?
O1 Eu1 O6 157.33(6) . . ?
O1 Eu1 O6 157.33(6) 2_655 2_655 ?
O1 Eu1 O6 93.05(7) 2_655 . ?
O1 Eu1 O8 77.07(6) . 6 ?
O1 Eu1 O8 126.66(6) . 5_656 ?
O1 Eu1 O8 77.07(6) 2_655 5_656 ?
O1 Eu1 O8 126.66(6) 2_655 6 ?
O1 Eu1 O7 74.74(6) . 5_656 ?
O1 Eu1 O7 77.48(7) . 6 ?
O1 Eu1 O7 74.74(6) 2_655 6 ?
O1 Eu1 O7 77.48(7) 2_655 5_656 ?
O1 Eu1 C17 100.41(7) 2_655 6 ?
O1 Eu1 C17 100.41(7) . 5_656 ?
O1 Eu1 C17 74.23(7) 2_655 5_656 ?
O1 Eu1 C17 74.24(7) . 6 ?
O6 Eu1 O6 97.29(11) 2_655 . ?
O6 Eu1 O8 86.36(7) 2_655 5_656 ?
O6 Eu1 O8 74.30(6) . 5_656 ?
O6 Eu1 O8 86.36(7) . 6 ?
O6 Eu1 O8 74.30(6) 2_655 6 ?
O6 Eu1 O7 80.18(7) 2_655 5_656 ?
O6 Eu1 O7 126.87(6) . 5_656 ?
O6 Eu1 O7 80.18(7) . 6 ?
O6 Eu1 O7 126.87(6) 2_655 6 ?
O6 Eu1 C17 100.70(7) . 5_656 ?
O6 Eu1 C17 84.02(7) . 6 ?
O6 Eu1 C17 100.69(7) 2_655 6 ?
O6 Eu1 C17 84.02(7) 2_655 5_656 ?
O8 Eu1 O8 150.72(9) 6 5_656 ?
O8 Eu1 O7 52.58(6) 5_656 5_656 ?
O8 Eu1 O7 140.53(6) 6 5_656 ?
O8 Eu1 O7 52.58(6) 6 6 ?
O8 Eu1 O7 140.53(6) 5_656 6 ?
O8 Eu1 C17 26.42(7) 5_656 5_656 ?
O8 Eu1 C17 26.42(7) 6 6 ?
O8 Eu1 C17 157.93(7) 5_656 6 ?
O8 Eu1 C17 157.93(7) 6 5_656 ?
O7 Eu1 O7 142.07(9) 5_656 6 ?
O7 Eu1 C17 148.97(6) 6 5_656 ?
O7 Eu1 C17 26.24(7) 5_656 5_656 ?
O7 Eu1 C17 148.96(6) 5_656 6 ?
O7 Eu1 C17 26.24(7) 6 6 ?
C17 Eu1 C17 172.93(10) 5_656 6 ?
C1 O1 Eu1 143.49(16) . . ?
C8 O3 H3 115.7 . . ?
C10 O6 Eu1 150.30(17) . . ?
C17 O8 Eu1 92.07(14) . 5_656 ?
C17 O7 Eu1 92.23(14) . 5_656 ?
C5 N1 H1 117.0 . . ?
C3 N1 H1 117.0 . . ?
C3 N1 C5 126.1(2) . . ?
C12 N2 H2 117.1 . . ?
C12 N2 C14 125.7(2) . . ?
C14 N2 H2 117.1 . . ?
C11 C18 H18 118.7 . . ?
C11 C18 C16 122.7(2) . . ?
C16 C18 H18 118.7 . . ?
O8 C17 Eu1 61.51(12) . 5_656 ?
O8 C17 C16 117.3(2) . . ?
O7 C17 Eu1 61.53(12) . 5_656 ?
O7 C17 O8 122.7(2) . . ?
O7 C17 C16 119.9(2) . . ?
C16 C17 Eu1 171.90(17) . 5_656 ?
C18 C11 C10 119.7(2) . . ?
C18 C11 C12 117.6(2) . . ?
C12 C11 C10 122.7(2) . . ?
O1 C1 C2 115.5(2) . . ?
O2 C1 O1 126.0(2) . . ?
O2 C1 C2 118.5(2) . . ?
O6 C10 C11 116.3(2) . . ?
O5 C10 O6 125.7(3) . . ?
O5 C10 C11 118.0(2) . . ?
N2 C12 C11 118.2(2) . . ?
N2 C12 C13 114.7(2) . . ?
C11 C12 C13 127.1(2) . . ?
N1 C5 C7 117.9(2) . . ?
N1 C5 C6 115.7(2) . . ?
C7 C5 C6 126.4(2) . . ?
C18 C16 C17 118.7(2) . . ?
C18 C16 C14 118.8(2) . . ?
C14 C16 C17 122.6(2) . . ?
C2 C9 H9 118.9 . . ?
C7 C9 H9 118.9 . . ?
C7 C9 C2 122.2(2) . . ?
H4A C4 H4B 109.5 . . ?
H4A C4 H4C 109.5 . . ?
H4B C4 H4C 109.5 . . ?
C3 C4 H4A 109.5 . . ?
C3 C4 H4B 109.5 . . ?
C3 C4 H4C 109.5 . . ?
N1 C3 C4 115.6(2) . . ?
N1 C3 C2 117.4(2) . . ?
C2 C3 C4 127.0(2) . . ?
C9 C2 C1 119.4(2) . . ?
C3 C2 C1 122.1(2) . . ?
C3 C2 C9 118.5(2) . . ?
N2 C14 C16 117.0(2) . . ?
N2 C14 C15 116.0(2) . . ?
C16 C14 C15 127.0(2) . . ?
C5 C7 C8 121.0(2) . . ?
C9 C7 C5 117.9(2) . . ?
C9 C7 C8 121.0(2) . . ?
O4 C8 O3 126.3(2) . . ?
O4 C8 C7 119.7(2) . . ?
O3 C8 C7 114.0(2) . . ?
C12 C13 H13A 111.2 . . ?
C12 C13 H13B 108.6 . . ?
C12 C13 H13C 108.6 . . ?
H13A C13 H13B 109.0 . . ?
H13A C13 H13C 109.0 . . ?
H13B C13 H13C 110.4 . . ?
C14 C15 H15A 109.5 . . ?
C14 C15 H15B 109.5 . . ?
C14 C15 H15C 109.5 . . ?
H15A C15 H15B 109.5 . . ?
H15A C15 H15C 109.5 . . ?
H15B C15 H15C 109.5 . . ?
C5 C6 H6A 109.6 . . ?
C5 C6 H6B 109.3 . . ?
C5 C6 H6C 109.5 . . ?
H6A C6 H6B 109.5 . . ?
H6A C6 H6C 109.5 . . ?
H6B C6 H6C 109.5 . . ?

loop_
_geom_bond_atom_site_label_1
_geom_bond_atom_site_label_2
_geom_bond_distance
_geom_bond_site_symmetry_2
_geom_bond_publ_flag
Eu1 O1 2.3319(18) 2_655 ?
Eu1 O1 2.3319(18) . ?
Eu1 O6 2.3447(18) . ?
Eu1 O6 2.3447(18) 2_655 ?
Eu1 O8 2.4893(17) 6 ?
Eu1 O8 2.4893(17) 5_656 ?
Eu1 O7 2.4900(18) 5_656 ?
Eu1 O7 2.4900(17) 6 ?
Eu1 C17 2.830(2) 6 ?
Eu1 C17 2.830(2) 5_656 ?
O1 C1 1.254(3) . ?
O2 C1 1.240(3) . ?
O4 C8 1.214(3) . ?
O3 H3 1.2463 . ?
O3 C8 1.277(3) . ?
O6 C10 1.254(3) . ?
O5 C10 1.233(3) . ?
O8 C17 1.260(3) . ?
O7 C17 1.253(3) . ?
N1 H1 0.8800 . ?
N1 C5 1.354(3) . ?
N1 C3 1.345(3) . ?
N2 H2 0.8800 . ?
N2 C12 1.353(3) . ?
N2 C14 1.360(3) . ?
C18 H18 0.9500 . ?
C18 C11 1.388(3) . ?
C18 C16 1.390(4) . ?
C17 C16 1.512(3) . ?
C11 C10 1.517(4) . ?
C11 C12 1.398(3) . ?
C1 C2 1.512(4) . ?
C12 C13 1.492(3) . ?
C5 C7 1.392(4) . ?
C5 C6 1.493(4) . ?
C16 C14 1.394(3) . ?
C9 H9 0.9500 . ?
C9 C2 1.398(3) . ?
C9 C7 1.388(4) . ?
C4 H4A 0.9800 . ?
C4 H4B 0.9800 . ?
C4 H4C 0.9800 . ?
C4 C3 1.499(3) . ?
C3 C2 1.390(3) . ?
C14 C15 1.493(4) . ?
C7 C8 1.524(3) . ?
C13 H13A 0.9908 . ?
C13 H13B 0.9744 . ?
C13 H13C 0.9748 . ?
C15 H15A 0.9800 . ?
C15 H15B 0.9800 . ?
C15 H15C 0.9800 . ?
C6 H6A 0.9801 . ?
C6 H6B 0.9799 . ?
C6 H6C 0.9801 . ?
